data_1529566
loop_
_publ_author_name
'Archer, C.'
'Durand, J.'
'Cot, L.'
'Galigne, J.L.'

_publ_section_title
;
 Sur quelques sulfites de cations monovalents; etude structurale de Li Cs
 O3 (H2 O)2
;
_journal_name_full 'Canadian Journal of Chemistry'
_journal_page_first 899
_journal_page_last 903
_journal_volume 57
_journal_year 1979
_chemical_formula_sum 'Cs H4 Li O5 S'
_chemical_name_systematic 'Li Cs S O3 (H2 O)2'
_space_group_IT_number 8
_symmetry_space_group_name_Hall 'C -2y'
_symmetry_space_group_name_H-M 'C 1 m 1'
_cell_angle_alpha 90
_cell_angle_beta 109.26
_cell_angle_gamma 90
_cell_formula_units_Z 2
_cell_length_a 11.927
_cell_length_b 5.67
_cell_length_c 4.828
_cell_volume 308.225
_citation_journal_id_ASTM CJCHAG
_cod_data_source_file Archer_CJCHAG_1979_558.cif
_cod_data_source_block H4Cs1Li1O5S1
_cod_original_cell_volume 308.2251
_cod_original_formula_sum 'H4 Cs1 Li1 O5 S1'
_cod_database_code 1529566

loop_
_symmetry_equiv_pos_as_xyz
x,y,z
x,-y,z
x+1/2,y+1/2,z
x+1/2,-y+1/2,z

loop_
_atom_site_label
_atom_site_type_symbol
_atom_site_fract_x
_atom_site_fract_y
_atom_site_fract_z
_atom_site_occupancy
_atom_site_U_iso_or_equiv
H3 H+1 0.268 0.348 0.257 1 0.0
H1 H+1 0.465 0 0.573 1 0.0
Cs1 Cs+1 0 0 0 1 0.0
O3 O-2 0.504 0 0.426 1 0.0
O1 O-2 0.3927 0 0.833 1 0.0
O4 O-2 0.271 0.5 0.352 1 0.0
S1 S+4 0.2582 0 0.719 1 0.0
H2 H+1 0.465 0 0.215 1 0.0
O2 O-2 0.2211 0.215 0.86 1 0.0
Li1 Li+1 0.174 0.5 0.622 1 0.0
